data_7702723
loop_
_publ_author_name
'Clarke, Matthew L.'
'Holliday, Gemma L.'
'Slawin, Alexandra M. Z.'
'Woollins, J. Derek'

_publ_section_title
;
 Highly electron rich alkyl- and dialkyl-N-pyrrolidinyl phosphines: an
 evaluation of their electronic and structural properties
;
_journal_issue 6
_journal_name_full 'Journal of the Chemical Society, Dalton Transactions'
_journal_page_first 1093
_journal_paper_doi 10.1039/b108467d
_journal_year 2002
_chemical_formula_moiety 'C37 H66 Cl O P2 Rh'
_chemical_formula_sum 'C37 H66 Cl O P2 Rh'
_chemical_formula_weight 727.20
_space_group_IT_number 1
_space_group_name_Hall 'P 1'
_space_group_name_H-M_alt 'P 1'
_symmetry_cell_setting triclinic
_symmetry_space_group_name_H-M 'P 1'
_atom_sites_solution_hydrogens geom
_atom_sites_solution_primary direct
_atom_sites_solution_secondary difmap
_audit_creation_method SHELXL-97
_cell_angle_alpha 113.7820(10)
_cell_angle_beta 109.1770(10)
_cell_angle_gamma 90.8190(10)
_cell_formula_units_Z 1
_cell_length_a 9.95740(10)
_cell_length_b 10.25750(10)
_cell_length_c 10.81250(10)
_cell_measurement_reflns_used 43
_cell_measurement_temperature 293(2)
_cell_measurement_theta_max 168
_cell_measurement_theta_min 12
_cell_volume 940.65(2)
_computing_cell_refinement 'Bruker SMART'
_computing_data_collection 'Bruker SMART'
_computing_data_reduction 'Bruker SHELXTL'
_computing_molecular_graphics 'Bruker SHELXTL'
_computing_publication_material 'Bruker SHELXTL'
_computing_structure_refinement 'SHELXL-97 (Sheldrick, 1997)'
_computing_structure_solution 'SHELXS-97 (Sheldrick, 1990)'
_diffrn_ambient_temperature 293(2)
_diffrn_detector_area_resol_mean 0.9
_diffrn_measured_fraction_theta_full 0.993
_diffrn_measured_fraction_theta_max 0.993
_diffrn_measurement_device_type 'CCD area detector'
_diffrn_measurement_method 'phi and omega scans'
_diffrn_radiation_monochromator graphite
_diffrn_radiation_source 'fine-focus sealed tube'
_diffrn_radiation_type MoK\a
_diffrn_radiation_wavelength 0.71073
_diffrn_reflns_av_R_equivalents 0.0156
_diffrn_reflns_av_sigmaI/netI 0.0403
_diffrn_reflns_limit_h_max 11
_diffrn_reflns_limit_h_min -11
_diffrn_reflns_limit_k_max 11
_diffrn_reflns_limit_k_min -11
_diffrn_reflns_limit_l_max 11
_diffrn_reflns_limit_l_min -11
_diffrn_reflns_number 5876
_diffrn_reflns_theta_full 23.24
_diffrn_reflns_theta_max 23.24
_diffrn_reflns_theta_min 2.20
_exptl_absorpt_coefficient_mu 0.636
_exptl_absorpt_correction_T_max 1.00000
_exptl_absorpt_correction_T_min 0.780727
_exptl_absorpt_correction_type sadabs
_exptl_crystal_colour colourless
_exptl_crystal_density_diffrn 1.284
_exptl_crystal_density_method 'not measured'
_exptl_crystal_description prism
_exptl_crystal_F_000 388
_exptl_crystal_size_max .12
_exptl_crystal_size_mid .1
_exptl_crystal_size_min .03
_refine_diff_density_max 0.316
_refine_diff_density_min -0.253
_refine_diff_density_rms 0.044
_refine_ls_abs_structure_details 'Flack H D (1983), Acta Cryst. A39, 876-881'
_refine_ls_abs_structure_Flack 0.00
_refine_ls_extinction_coef -
_refine_ls_extinction_method none
_refine_ls_goodness_of_fit_ref 1.017
_refine_ls_hydrogen_treatment mixed
_refine_ls_matrix_type full
_refine_ls_number_parameters 379
_refine_ls_number_reflns 4978
_refine_ls_number_restraints 3
_refine_ls_restrained_S_all 1.016
_refine_ls_R_factor_all 0.0305
_refine_ls_R_factor_gt 0.0250
_refine_ls_shift/su_max 0.166
_refine_ls_shift/su_mean 0.038
_refine_ls_structure_factor_coef Fsqd
_refine_ls_weighting_details 'calc w=1/[\s^2^(Fo^2^)+(0.0286P)^2^+0.0000P] where P=(Fo^2^+2Fc^2^)/3'
_refine_ls_weighting_scheme calc
_refine_ls_wR_factor_gt 0.0582
_refine_ls_wR_factor_ref 0.0605
_reflns_number_gt 4529
_reflns_number_total 4978
_reflns_threshold_expression >2sigma(I)
_cod_data_source_file b108467d.txt
_cod_data_source_block mcdw16
_cod_depositor_comments
;
The following automatic conversions were performed:

data item '_symmetry_cell_setting' value 'Triclinic' was changed to
'triclinic' in accordance with the
/home/saulius/struct/COD-crude-data/automatic-downloads/DataCite-retrospective/RSC/depositions/lib/dictionaries/cif_core.dic
dictionary named 'cif_core.dic' version 2.4.2 last updated on
2011-04-26.

Automatic conversion script
Id: cif_fix_values 6909 2019-04-08 15:41:33Z antanas 
;
_cod_original_cell_volume 940.650(16)
_cod_original_sg_symbol_H-M P1
_cod_database_code 7702723

loop_
_symmetry_equiv_pos_as_xyz
'x, y, z'

loop_
_atom_site_label
_atom_site_type_symbol
_atom_site_fract_x
_atom_site_fract_y
_atom_site_fract_z
_atom_site_U_iso_or_equiv
_atom_site_adp_type
_atom_site_occupancy
_atom_site_symmetry_multiplicity
_atom_site_calc_flag
_atom_site_refinement_flags
Rh1 Rh 0.64446(14) 0.67290(16) 0.62144(15) 0.03146(8) Uani 1 1 d .
Cl1 Cl 0.7960(4) 0.7506(5) 0.5202(4) 0.0747(10) Uani 1 1 d .
P1 P 0.8467(2) 0.7031(2) 0.8255(2) 0.0309(6) Uani 1 1 d .
C1 C 0.8969(10) 0.5291(10) 0.8170(9) 0.043(3) Uani 1 1 d .
H1A H 0.9878 0.5529 0.8994 0.052 Uiso 1 1 calc R
C2 C 0.9312(11) 0.4472(12) 0.6834(13) 0.041(3) Uani 1 1 d .
H2A H 0.8455 0.4268 0.5985 0.049 Uiso 1 1 calc R
H2B H 1.0051 0.5084 0.6817 0.049 Uiso 1 1 calc R
C3 C 0.9816(13) 0.3093(13) 0.6733(14) 0.052(3) Uani 1 1 d .
H3A H 1.0731 0.3293 0.7521 0.062 Uiso 1 1 calc R
H3B H 0.9970 0.2610 0.5825 0.062 Uiso 1 1 calc R
C4 C 0.8717(11) 0.2093(11) 0.6810(13) 0.056(3) Uani 1 1 d .
H4A H 0.7814 0.1841 0.5995 0.067 Uiso 1 1 calc R
H4B H 0.9079 0.1210 0.6772 0.067 Uiso 1 1 calc R
C5 C 0.8475(14) 0.2893(12) 0.8240(14) 0.064(4) Uani 1 1 d .
H5A H 0.9363 0.3075 0.9053 0.077 Uiso 1 1 calc R
H5B H 0.7744 0.2302 0.8291 0.077 Uiso 1 1 calc R
C6 C 0.7982(11) 0.4353(11) 0.8331(12) 0.051(3) Uani 1 1 d .
H6A H 0.7041 0.4149 0.7579 0.061 Uiso 1 1 calc R
H6B H 0.7879 0.4869 0.9260 0.061 Uiso 1 1 calc R
C7 C 0.8112(10) 0.7852(10) 0.9996(8) 0.032(2) Uani 1 1 d .
H7A H 0.7350 0.7152 0.9884 0.038 Uiso 1 1 calc R
C8 C 0.9357(11) 0.8056(14) 1.1379(12) 0.044(3) Uani 1 1 d .
H8A H 0.9780 0.7184 1.1209 0.053 Uiso 1 1 calc R
H8B H 1.0098 0.8844 1.1636 0.053 Uiso 1 1 calc R
C9 C 0.8843(10) 0.8376(13) 1.2568(12) 0.053(3) Uani 1 1 d .
H9A H 0.9643 0.8508 1.3439 0.064 Uiso 1 1 calc R
H9B H 0.8136 0.7567 1.2329 0.064 Uiso 1 1 calc R
C10 C 0.8166(12) 0.9733(14) 1.2851(11) 0.058(3) Uani 1 1 d .
H10A H 0.8895 1.0557 1.3173 0.070 Uiso 1 1 calc R
H10B H 0.7793 0.9904 1.3617 0.070 Uiso 1 1 calc R
C11 C 0.6922(13) 0.9580(15) 1.1456(12) 0.059(4) Uani 1 1 d .
H11A H 0.6562 1.0485 1.1624 0.071 Uiso 1 1 calc R
H11B H 0.6135 0.8837 1.1199 0.071 Uiso 1 1 calc R
C12 C 0.7508(12) 0.9164(13) 1.0191(12) 0.055(3) Uani 1 1 d .
H12A H 0.6729 0.9019 0.9301 0.066 Uiso 1 1 calc R
H12B H 0.8243 0.9942 1.0418 0.066 Uiso 1 1 calc R
C13 C 1.0188(10) 0.8024(10) 0.8481(11) 0.039(3) Uani 1 1 d .
H13A H 1.0225 0.7643 0.7505 0.046 Uiso 1 1 calc R
C14 C 1.1613(9) 0.7849(12) 0.9430(13) 0.045(3) Uani 1 1 d .
H14A H 1.1717 0.8339 1.0442 0.055 Uiso 1 1 calc R
H14B H 1.1634 0.6832 0.9185 0.055 Uiso 1 1 calc R
C15 C 1.2811(12) 0.8466(15) 0.9206(15) 0.063(3) Uani 1 1 d .
H15A H 1.2721 0.7949 0.8201 0.076 Uiso 1 1 calc R
H15B H 1.3720 0.8346 0.9810 0.076 Uiso 1 1 calc R
C16 C 1.2812(11) 1.0061(16) 0.9581(18) 0.073(4) Uani 1 1 d .
H16A H 1.3030 1.0587 1.0616 0.088 Uiso 1 1 calc R
H16B H 1.3575 1.0413 0.9363 0.088 Uiso 1 1 calc R
C17 C 1.1399(13) 1.0386(14) 0.8776(15) 0.080(4) Uani 1 1 d .
H17A H 1.1415 1.1422 0.9170 0.095 Uiso 1 1 calc R
H17B H 1.1260 1.0032 0.7757 0.095 Uiso 1 1 calc R
C18 C 1.0180(11) 0.9657(12) 0.8936(14) 0.046(3) Uani 1 1 d .
H18A H 0.9269 0.9788 0.8346 0.055 Uiso 1 1 calc R
H18B H 1.0254 1.0119 0.9941 0.055 Uiso 1 1 calc R
P2 P 0.44253(18) 0.6437(2) 0.4166(2) 0.0304(7) Uani 1 1 d .
C19 C 0.3877(9) 0.8207(9) 0.4264(10) 0.031(2) Uani 1 1 d .
H19A H 0.2966 0.8010 0.3454 0.037 Uiso 1 1 calc R
C20 C 0.3630(13) 0.9061(13) 0.5714(12) 0.053(3) Uani 1 1 d .
H20A H 0.4517 0.9258 0.6532 0.064 Uiso 1 1 calc R
H20B H 0.2898 0.8486 0.5782 0.064 Uiso 1 1 calc R
C21 C 0.3135(13) 1.0519(13) 0.5764(15) 0.058(3) Uani 1 1 d .
H21A H 0.2198 1.0318 0.5006 0.069 Uiso 1 1 calc R
H21B H 0.3045 1.1079 0.6692 0.069 Uiso 1 1 calc R
C22 C 0.4207(12) 1.1372(11) 0.5554(13) 0.060(3) Uani 1 1 d .
H22A H 0.5102 1.1681 0.6387 0.071 Uiso 1 1 calc R
H22B H 0.3843 1.2233 0.5516 0.071 Uiso 1 1 calc R
C23 C 0.4515(12) 1.0551(12) 0.4208(11) 0.049(3) Uani 1 1 d .
H23A H 0.5235 1.1158 0.4161 0.058 Uiso 1 1 calc R
H23B H 0.3641 1.0328 0.3368 0.058 Uiso 1 1 calc R
C24 C 0.5048(11) 0.9167(12) 0.4142(12) 0.048(3) Uani 1 1 d .
H24A H 0.5961 0.9377 0.4934 0.057 Uiso 1 1 calc R
H24B H 0.5192 0.8651 0.3234 0.057 Uiso 1 1 calc R
C25 C 0.4759(10) 0.5649(10) 0.2485(10) 0.043(3) Uani 1 1 d .
H25A H 0.5498 0.6379 0.2604 0.051 Uiso 1 1 calc R
C26 C 0.5494(11) 0.4230(11) 0.2212(12) 0.044(3) Uani 1 1 d .
H26A H 0.6340 0.4411 0.3064 0.053 Uiso 1 1 calc R
H26B H 0.4821 0.3441 0.2065 0.053 Uiso 1 1 calc R
C27 C 0.5924(13) 0.3802(14) 0.0923(14) 0.060(4) Uani 1 1 d .
H27A H 0.6718 0.4522 0.1148 0.072 Uiso 1 1 calc R
H27B H 0.6273 0.2890 0.0744 0.072 Uiso 1 1 calc R
C28 C 0.4770(13) 0.3650(13) -0.0402(12) 0.064(4) Uani 1 1 d .
H28A H 0.4044 0.2827 -0.0718 0.077 Uiso 1 1 calc R
H28B H 0.5163 0.3452 -0.1159 0.077 Uiso 1 1 calc R
C29 C 0.4072(12) 0.4946(14) -0.0227(10) 0.061(3) Uani 1 1 d .
H29A H 0.3257 0.4737 -0.1113 0.073 Uiso 1 1 calc R
H29B H 0.4754 0.5734 -0.0071 0.073 Uiso 1 1 calc R
C30 C 0.3533(13) 0.5434(15) 0.1086(12) 0.050(3) Uani 1 1 d .
H30A H 0.3163 0.6331 0.1218 0.060 Uiso 1 1 calc R
H30B H 0.2752 0.4706 0.0872 0.060 Uiso 1 1 calc R
C31 C 0.2766(9) 0.5398(11) 0.3960(11) 0.035(2) Uani 1 1 d .
H31A H 0.2766 0.5782 0.4949 0.042 Uiso 1 1 calc R
C32 C 0.1310(11) 0.5650(13) 0.3083(14) 0.055(3) Uani 1 1 d .
H32A H 0.1208 0.5288 0.2072 0.067 Uiso 1 1 calc R
H32B H 0.1283 0.6679 0.3449 0.067 Uiso 1 1 calc R
C33 C 0.0015(11) 0.4851(14) 0.3204(16) 0.065(4) Uani 1 1 d .
H33A H 0.0044 0.5316 0.4194 0.078 Uiso 1 1 calc R
H33B H -0.0890 0.4953 0.2577 0.078 Uiso 1 1 calc R
C34 C 0.0060(13) 0.3280(15) 0.2794(17) 0.074(4) Uani 1 1 d .
H34A H -0.0102 0.2777 0.1769 0.088 Uiso 1 1 calc R
H34B H -0.0695 0.2862 0.2975 0.088 Uiso 1 1 calc R
C35 C 0.1505(11) 0.3116(12) 0.3676(15) 0.063(4) Uani 1 1 d .
H35A H 0.1535 0.2092 0.3377 0.076 Uiso 1 1 calc R
H35B H 0.1599 0.3534 0.4687 0.076 Uiso 1 1 calc R
C36 C 0.2817(11) 0.3815(13) 0.3564(14) 0.048(3) Uani 1 1 d .
H36A H 0.3703 0.3710 0.4215 0.058 Uiso 1 1 calc R
H36B H 0.2805 0.3332 0.2581 0.058 Uiso 1 1 calc R
C37 C 0.5236(11) 0.6097(11) 0.7010(11) 0.072(4) Uani 1 1 d .
O37 O 0.4707(11) 0.5870(13) 0.7303(11) 0.092(3) Uani 1 1 d .

loop_
_atom_site_aniso_label
_atom_site_aniso_U_11
_atom_site_aniso_U_22
_atom_site_aniso_U_33
_atom_site_aniso_U_23
_atom_site_aniso_U_13
_atom_site_aniso_U_12
Rh1 0.02910(14) 0.03900(15) 0.02667(13) 0.01648(10) 0.00782(9) 0.00405(10)
Cl1 0.0561(15) 0.100(2) 0.0588(18) 0.0383(16) 0.0055(12) 0.0044(13)
P1 0.0370(14) 0.0315(16) 0.0225(16) 0.0120(13) 0.0085(12) 0.0043(12)
C1 0.052(6) 0.044(6) 0.018(4) 0.006(4) 0.005(4) -0.002(4)
C2 0.039(5) 0.035(6) 0.054(6) 0.022(5) 0.020(4) 0.007(4)
C3 0.068(7) 0.042(5) 0.054(6) 0.015(5) 0.040(5) 0.014(4)
C4 0.051(6) 0.042(7) 0.059(7) 0.010(6) 0.015(6) 0.018(5)
C5 0.074(7) 0.037(7) 0.090(9) 0.043(7) 0.021(6) 0.008(5)
C6 0.053(5) 0.045(6) 0.070(7) 0.027(5) 0.039(5) 0.024(4)
C7 0.043(5) 0.038(6) 0.012(4) 0.003(4) 0.018(4) 0.004(4)
C8 0.038(5) 0.061(8) 0.034(6) 0.023(6) 0.010(5) 0.012(5)
C9 0.043(5) 0.059(6) 0.046(6) 0.019(4) 0.008(4) 0.007(4)
C10 0.062(7) 0.070(8) 0.039(6) 0.024(6) 0.013(5) -0.006(6)
C11 0.066(8) 0.069(8) 0.039(6) 0.011(5) 0.030(6) 0.019(6)
C12 0.054(5) 0.065(7) 0.038(6) 0.014(5) 0.018(4) 0.004(5)
C13 0.039(5) 0.029(5) 0.042(6) 0.011(4) 0.014(5) -0.008(4)
C14 0.023(4) 0.054(7) 0.067(7) 0.039(6) 0.008(4) 0.018(4)
C15 0.041(5) 0.062(7) 0.085(8) 0.042(6) 0.007(5) 0.003(4)
C16 0.031(6) 0.078(9) 0.122(12) 0.057(8) 0.023(7) -0.002(6)
C17 0.059(8) 0.069(8) 0.099(10) 0.033(7) 0.019(7) -0.006(6)
C18 0.037(5) 0.042(6) 0.064(7) 0.032(6) 0.012(4) 0.015(4)
P2 0.0227(13) 0.0360(17) 0.0322(17) 0.0183(15) 0.0053(12) 0.0035(12)
C19 0.024(4) 0.027(5) 0.053(6) 0.029(4) 0.013(4) 0.009(3)
C20 0.077(7) 0.045(6) 0.035(5) 0.012(4) 0.026(5) 0.010(5)
C21 0.061(6) 0.034(5) 0.061(6) 0.012(4) 0.012(5) 0.012(4)
C22 0.080(8) 0.032(6) 0.063(8) 0.028(6) 0.014(6) -0.005(5)
C23 0.052(5) 0.053(7) 0.046(6) 0.025(6) 0.020(5) 0.006(5)
C24 0.055(5) 0.039(6) 0.053(6) 0.029(5) 0.013(4) -0.009(4)
C25 0.034(5) 0.035(6) 0.054(6) 0.028(5) 0.000(4) 0.005(4)
C26 0.051(5) 0.038(5) 0.048(6) 0.022(5) 0.019(4) 0.032(4)
C27 0.057(7) 0.045(6) 0.069(9) 0.015(6) 0.025(7) 0.010(5)
C28 0.070(8) 0.058(7) 0.045(7) -0.008(5) 0.039(7) -0.003(6)
C29 0.081(7) 0.081(8) 0.016(4) 0.019(4) 0.014(5) -0.002(6)
C30 0.061(7) 0.055(8) 0.031(6) 0.020(6) 0.012(6) 0.014(6)
C31 0.023(4) 0.054(6) 0.037(6) 0.032(5) 0.006(4) 0.022(4)
C32 0.042(6) 0.055(7) 0.055(6) 0.023(6) 0.001(5) -0.012(5)
C33 0.023(4) 0.069(7) 0.111(10) 0.049(7) 0.022(5) 0.011(4)
C34 0.056(7) 0.056(7) 0.103(10) 0.038(7) 0.019(7) -0.008(6)
C35 0.050(6) 0.053(7) 0.129(10) 0.071(7) 0.041(7) 0.018(5)
C36 0.038(5) 0.047(7) 0.061(7) 0.027(6) 0.015(4) -0.005(4)
C37 0.044(5) 0.049(4) 0.051(5) -0.003(4) -0.040(4) 0.014(3)
O37 0.088(6) 0.139(7) 0.048(4) 0.047(4) 0.013(4) 0.048(5)

loop_
_atom_type_symbol
_atom_type_description
_atom_type_scat_dispersion_real
_atom_type_scat_dispersion_imag
_atom_type_scat_source
C C 0.0033 0.0016 'International Tables Vol C Tables 4.2.6.8 and 6.1.1.4'
H H 0.0000 0.0000 'International Tables Vol C Tables 4.2.6.8 and 6.1.1.4'
P P 0.1023 0.0942 'International Tables Vol C Tables 4.2.6.8 and 6.1.1.4'
Cl Cl 0.1484 0.1585 'International Tables Vol C Tables 4.2.6.8 and 6.1.1.4'
Rh Rh -1.1178 0.9187 'International Tables Vol C Tables 4.2.6.8 and 6.1.1.4'
O O 0.0106 0.0060 'International Tables Vol C Tables 4.2.6.8 and 6.1.1.4'

loop_
_geom_angle_atom_site_label_1
_geom_angle_atom_site_label_2
_geom_angle_atom_site_label_3
_geom_angle
C37 Rh1 P1 89.1(3)
C37 Rh1 P2 91.2(3)
P1 Rh1 P2 179.62(12)
C37 Rh1 Cl1 179.6(4)
P1 Rh1 Cl1 91.00(11)
P2 Rh1 Cl1 88.65(11)
C1 P1 C13 102.1(4)
C1 P1 C7 103.4(4)
C13 P1 C7 109.7(5)
C1 P1 Rh1 111.8(3)
C13 P1 Rh1 116.0(3)
C7 P1 Rh1 112.6(3)
C6 C1 C2 110.6(8)
C6 C1 P1 117.1(7)
C2 C1 P1 111.1(7)
C3 C2 C1 114.4(9)
C2 C3 C4 111.3(8)
C5 C4 C3 108.2(9)
C4 C5 C6 109.6(9)
C1 C6 C5 114.2(9)
C12 C7 C8 110.9(9)
C12 C7 P1 112.9(7)
C8 C7 P1 116.4(6)
C9 C8 C7 110.3(8)
C8 C9 C10 110.7(9)
C9 C10 C11 110.7(9)
C10 C11 C12 108.9(9)
C7 C12 C11 109.6(9)
C14 C13 C18 108.0(9)
C14 C13 P1 119.3(6)
C18 C13 P1 113.0(7)
C15 C14 C13 109.7(9)
C14 C15 C16 111.2(10)
C17 C16 C15 113.9(11)
C18 C17 C16 109.1(9)
C17 C18 C13 112.7(9)
C25 P2 C31 109.4(5)
C25 P2 C19 104.1(4)
C31 P2 C19 103.2(4)
C25 P2 Rh1 113.1(3)
C31 P2 Rh1 113.9(3)
C19 P2 Rh1 112.3(3)
C20 C19 C24 109.6(8)
C20 C19 P2 110.2(6)
C24 C19 P2 111.8(6)
C19 C20 C21 109.6(9)
C22 C21 C20 110.4(9)
C21 C22 C23 113.6(9)
C22 C23 C24 113.0(9)
C23 C24 C19 108.3(9)
C30 C25 C26 109.5(9)
C30 C25 P2 117.7(7)
C26 C25 P2 116.0(6)
C27 C26 C25 111.7(8)
C28 C27 C26 114.5(10)
C27 C28 C29 113.6(9)
C28 C29 C30 112.1(9)
C25 C30 C29 110.9(9)
C36 C31 C32 112.4(9)
C36 C31 P2 114.2(6)
C32 C31 P2 117.3(6)
C31 C32 C33 110.4(9)
C34 C33 C32 113.0(9)
C33 C34 C35 109.1(11)
C34 C35 C36 115.5(9)
C31 C36 C35 109.7(9)
O37 C37 Rh1 175.8(17)

loop_
_geom_bond_atom_site_label_1
_geom_bond_atom_site_label_2
_geom_bond_distance
Rh1 C37 1.928(12)
Rh1 P1 2.352(3)
Rh1 P2 2.358(3)
Rh1 Cl1 2.422(4)
P1 C1 1.835(11)
P1 C13 1.872(9)
P1 C7 1.883(7)
C1 C6 1.464(13)
C1 C2 1.504(14)
C2 C3 1.482(17)
C3 C4 1.534(14)
C4 C5 1.532(15)
C5 C6 1.558(15)
C7 C12 1.448(14)
C7 C8 1.530(15)
C8 C9 1.456(14)
C9 C10 1.519(18)
C10 C11 1.552(16)
C11 C12 1.566(14)
C13 C14 1.516(14)
C13 C18 1.545(14)
C14 C15 1.474(14)
C15 C16 1.519(19)
C16 C17 1.513(17)
C17 C18 1.510(15)
P2 C25 1.813(10)
P2 C31 1.852(9)
P2 C19 1.876(9)
C19 C20 1.561(14)
C19 C24 1.587(12)
C20 C21 1.567(18)
C21 C22 1.500(15)
C22 C23 1.494(15)
C23 C24 1.506(16)
C25 C30 1.529(16)
C25 C26 1.603(13)
C26 C27 1.491(15)
C27 C28 1.460(18)
C28 C29 1.482(18)
C29 C30 1.578(14)
C31 C36 1.509(15)
C31 C32 1.541(14)
C32 C33 1.587(14)
C33 C34 1.494(19)
C34 C35 1.498(17)
C35 C36 1.545(13)
C37 O37 0.773(18)

loop_
_geom_torsion_atom_site_label_1
_geom_torsion_atom_site_label_2
_geom_torsion_atom_site_label_3
_geom_torsion_atom_site_label_4
_geom_torsion
C37 Rh1 P1 C1 75.0(5)
P2 Rh1 P1 C1 -126(24)
Cl1 Rh1 P1 C1 -104.6(4)
C37 Rh1 P1 C13 -168.5(5)
P2 Rh1 P1 C13 -9(24)
Cl1 Rh1 P1 C13 11.9(4)
C37 Rh1 P1 C7 -40.9(4)
P2 Rh1 P1 C7 118(24)
Cl1 Rh1 P1 C7 139.5(3)
C13 P1 C1 C6 166.2(8)
C7 P1 C1 C6 52.2(8)
Rh1 P1 C1 C6 -69.2(8)
C13 P1 C1 C2 -65.5(8)
C7 P1 C1 C2 -179.4(7)
Rh1 P1 C1 C2 59.1(7)
C6 C1 C2 C3 -51.8(12)
P1 C1 C2 C3 176.4(8)
C1 C2 C3 C4 56.3(13)
C2 C3 C4 C5 -58.0(13)
C3 C4 C5 C6 56.4(12)
C2 C1 C6 C5 51.1(13)
P1 C1 C6 C5 179.7(8)
C4 C5 C6 C1 -55.7(13)
C1 P1 C7 C12 -172.3(7)
C13 P1 C7 C12 79.4(8)
Rh1 P1 C7 C12 -51.5(8)
C1 P1 C7 C8 57.8(8)
C13 P1 C7 C8 -50.6(9)
Rh1 P1 C7 C8 178.6(7)
C12 C7 C8 C9 62.3(12)
P1 C7 C8 C9 -166.8(8)
C7 C8 C9 C10 -58.8(13)
C8 C9 C10 C11 56.7(12)
C9 C10 C11 C12 -54.1(12)
C8 C7 C12 C11 -60.1(11)
P1 C7 C12 C11 167.2(8)
C10 C11 C12 C7 56.6(13)
C1 P1 C13 C14 -38.1(10)
C7 P1 C13 C14 71.1(9)
Rh1 P1 C13 C14 -159.9(8)
C1 P1 C13 C18 -166.7(8)
C7 P1 C13 C18 -57.5(9)
Rh1 P1 C13 C18 71.6(8)
C18 C13 C14 C15 -61.1(12)
P1 C13 C14 C15 168.1(8)
C13 C14 C15 C16 59.5(14)
C14 C15 C16 C17 -54.9(16)
C15 C16 C17 C18 50.5(16)
C16 C17 C18 C13 -53.4(14)
C14 C13 C18 C17 59.4(12)
P1 C13 C18 C17 -166.4(8)
C37 Rh1 P2 C25 -139.1(5)
P1 Rh1 P2 C25 62(24)
Cl1 Rh1 P2 C25 40.5(3)
C37 Rh1 P2 C31 -13.4(5)
P1 Rh1 P2 C31 -172(100)
Cl1 Rh1 P2 C31 166.2(4)
C37 Rh1 P2 C19 103.5(4)
P1 Rh1 P2 C19 -56(24)
Cl1 Rh1 P2 C19 -76.9(3)
C25 P2 C19 C20 -176.9(7)
C31 P2 C19 C20 68.9(7)
Rh1 P2 C19 C20 -54.2(7)
C25 P2 C19 C24 -54.9(7)
C31 P2 C19 C24 -169.1(7)
Rh1 P2 C19 C24 67.8(7)
C24 C19 C20 C21 58.1(11)
P2 C19 C20 C21 -178.6(7)
C19 C20 C21 C22 -55.4(13)
C20 C21 C22 C23 54.4(14)
C21 C22 C23 C24 -56.9(13)
C22 C23 C24 C19 57.2(12)
C20 C19 C24 C23 -58.5(11)
P2 C19 C24 C23 179.2(7)
C31 P2 C25 C30 53.0(9)
C19 P2 C25 C30 -56.8(9)
Rh1 P2 C25 C30 -178.9(7)
C31 P2 C25 C26 -79.6(8)
C19 P2 C25 C26 170.6(7)
Rh1 P2 C25 C26 48.5(8)
C30 C25 C26 C27 52.4(12)
P2 C25 C26 C27 -171.3(8)
C25 C26 C27 C28 -52.7(14)
C26 C27 C28 C29 53.8(14)
C27 C28 C29 C30 -53.1(13)
C26 C25 C30 C29 -52.4(12)
P2 C25 C30 C29 172.1(8)
C28 C29 C30 C25 54.0(13)
C25 P2 C31 C36 58.4(9)
C19 P2 C31 C36 168.8(8)
Rh1 P2 C31 C36 -69.2(9)
C25 P2 C31 C32 -76.2(9)
C19 P2 C31 C32 34.1(10)
Rh1 P2 C31 C32 156.1(8)
C36 C31 C32 C33 52.6(13)
P2 C31 C32 C33 -172.0(8)
C31 C32 C33 C34 -53.7(15)
C32 C33 C34 C35 54.0(16)
C33 C34 C35 C36 -56.1(16)
C32 C31 C36 C35 -52.8(12)
P2 C31 C36 C35 170.4(8)
C34 C35 C36 C31 55.7(15)
P1 Rh1 C37 O37 147(21)
P2 Rh1 C37 O37 -33(21)
Cl1 Rh1 C37 O37 -106(50)
